data_7218076
loop_
_publ_author_name
'Yuan, Zeli'
'Yang, Xiaoqing'
'Wang, Lei'
'Huang, Jiandong'
'Wei, Gang'

_publ_section_title
;
 Efficient synthesis of new asymmetric tripodal ligands using microwave
 irradiation, and their crystal structures
;
_journal_issue 79
_journal_name_full 'RSC Adv.'
_journal_page_first 42211
_journal_paper_doi 10.1039/C4RA07346K
_journal_volume 4
_journal_year 2014
_chemical_formula_sum 'C28 H24 N2 O'
_chemical_formula_weight 404.49
_chemical_name_systematic
;
 ?
;
_space_group_IT_number 14
_symmetry_cell_setting monoclinic
_symmetry_space_group_name_Hall '-P 2yn'
_symmetry_space_group_name_H-M 'P 1 21/n 1'
_atom_sites_solution_hydrogens geom
_atom_sites_solution_primary direct
_atom_sites_solution_secondary difmap
_audit_creation_method SHELXL-97
_cell_angle_alpha 90.00
_cell_angle_beta 110.04(2)
_cell_angle_gamma 90.00
_cell_formula_units_Z 4
_cell_length_a 13.918(18)
_cell_length_b 11.138(14)
_cell_length_c 14.314(17)
_cell_measurement_temperature 293(2)
_cell_volume 2085(5)
_computing_structure_refinement 'SHELXL-97 (Sheldrick, 1997)'
_diffrn_ambient_temperature 293(2)
_diffrn_measured_fraction_theta_full 0.998
_diffrn_measured_fraction_theta_max 0.998
_diffrn_measurement_device_type 'Bruker APEX II CCD Area Detector'
_diffrn_measurement_method '\f and \w scan'
_diffrn_radiation_monochromator graphite
_diffrn_radiation_source 'fine-focus sealed tube'
_diffrn_radiation_type MoK\a
_diffrn_radiation_wavelength 0.71073
_diffrn_reflns_av_R_equivalents 0.0758
_diffrn_reflns_av_sigmaI/netI 0.0934
_diffrn_reflns_limit_h_max 16
_diffrn_reflns_limit_h_min -13
_diffrn_reflns_limit_k_max 12
_diffrn_reflns_limit_k_min -13
_diffrn_reflns_limit_l_max 11
_diffrn_reflns_limit_l_min -16
_diffrn_reflns_number 10141
_diffrn_reflns_theta_full 24.99
_diffrn_reflns_theta_max 24.99
_diffrn_reflns_theta_min 1.76
_exptl_absorpt_coefficient_mu 0.078
_exptl_absorpt_correction_T_max 0.9853
_exptl_absorpt_correction_T_min 0.9784
_exptl_absorpt_correction_type multi-scan
_exptl_crystal_colour COLOURLESS
_exptl_crystal_density_diffrn 1.289
_exptl_crystal_density_method 'not measured'
_exptl_crystal_description prism
_exptl_crystal_F_000 856
_exptl_crystal_size_max 0.28
_exptl_crystal_size_mid 0.21
_exptl_crystal_size_min 0.19
_refine_diff_density_max 0.756
_refine_diff_density_min -0.286
_refine_diff_density_rms 0.062
_refine_ls_extinction_coef 0.011(3)
_refine_ls_extinction_expression Fc^*^=kFc[1+0.001xFc^2^\l^3^/sin(2\q)]^-1/4^
_refine_ls_extinction_method SHELXL
_refine_ls_goodness_of_fit_ref 0.966
_refine_ls_hydrogen_treatment mixed
_refine_ls_matrix_type full
_refine_ls_number_parameters 281
_refine_ls_number_reflns 3674
_refine_ls_number_restraints 0
_refine_ls_restrained_S_all 0.966
_refine_ls_R_factor_all 0.1417
_refine_ls_R_factor_gt 0.0819
_refine_ls_shift/su_max 0.000
_refine_ls_shift/su_mean 0.000
_refine_ls_structure_factor_coef Fsqd
_refine_ls_weighting_details 'calc w=1/[\s^2^(Fo^2^)+(0.1557P)^2^+0.0000P] where P=(Fo^2^+2Fc^2^)/3'
_refine_ls_weighting_scheme calc
_refine_ls_wR_factor_gt 0.2291
_refine_ls_wR_factor_ref 0.2617
_reflns_number_gt 1901
_reflns_number_total 3674
_reflns_threshold_expression >2sigma(I)
_cod_data_source_file c4ra07346k3.cif
_cod_data_source_block d
_cod_original_cell_volume 2085(4)
_cod_original_sg_symbol_H-M 'P 21/n'
_cod_database_code 7218076

loop_
_symmetry_equiv_pos_as_xyz
'x, y, z'
'-x+1/2, y+1/2, -z+1/2'
'-x, -y, -z'
'x-1/2, -y-1/2, z-1/2'

loop_
_atom_site_label
_atom_site_type_symbol
_atom_site_fract_x
_atom_site_fract_y
_atom_site_fract_z
_atom_site_U_iso_or_equiv
_atom_site_adp_type
_atom_site_occupancy
_atom_site_symmetry_multiplicity
_atom_site_calc_flag
_atom_site_refinement_flags
C1 C 0.0666(3) 0.2753(3) 0.7329(3) 0.0617(10) Uani 1 1 d .
C2 C -0.0297(4) 0.2561(4) 0.6654(3) 0.0837(13) Uani 1 1 d .
H2 H -0.0421 0.1889 0.6243 0.100 Uiso 1 1 calc R
C3 C -0.1081(4) 0.3352(5) 0.6581(4) 0.0966(16) Uani 1 1 d .
H3 H -0.1726 0.3228 0.6109 0.116 Uiso 1 1 calc R
C4 C -0.0910(4) 0.4307(5) 0.7195(5) 0.0961(15) Uani 1 1 d .
H4 H -0.1444 0.4831 0.7154 0.115 Uiso 1 1 calc R
C5 C 0.0014(4) 0.4508(4) 0.7861(4) 0.0875(13) Uani 1 1 d .
H5 H 0.0123 0.5162 0.8289 0.105 Uiso 1 1 calc R
C6 C 0.0802(3) 0.3750(3) 0.7914(3) 0.0664(10) Uani 1 1 d .
C7 C 0.1532(3) 0.1908(3) 0.7452(2) 0.0595(10) Uani 1 1 d .
H7A H 0.1316 0.1283 0.6952 0.071 Uiso 1 1 calc R
H7B H 0.2096 0.2337 0.7355 0.071 Uiso 1 1 calc R
C8 C 0.2858(3) 0.0799(3) 0.8663(3) 0.0638(10) Uani 1 1 d .
H8A H 0.2848 0.0298 0.8105 0.077 Uiso 1 1 calc R
H8B H 0.2969 0.0277 0.9233 0.077 Uiso 1 1 calc R
C9 C 0.3739(3) 0.1651(3) 0.8884(2) 0.0584(9) Uani 1 1 d .
C11 C 0.4364(4) 0.3569(4) 0.9146(3) 0.0827(12) Uani 1 1 d .
H11 H 0.4242 0.4385 0.9182 0.099 Uiso 1 1 calc R
C12 C 0.5338(4) 0.3212(5) 0.9314(3) 0.0886(13) Uani 1 1 d .
H12 H 0.5872 0.3763 0.9465 0.106 Uiso 1 1 calc R
C13 C 0.5508(4) 0.2007(5) 0.9253(3) 0.0913(14) Uani 1 1 d .
H13 H 0.6164 0.1719 0.9359 0.110 Uiso 1 1 calc R
C14 C 0.4695(3) 0.1236(4) 0.9034(3) 0.0733(11) Uani 1 1 d .
H14 H 0.4801 0.0417 0.8986 0.088 Uiso 1 1 calc R
C15 C 0.1102(3) 0.0546(3) 0.8524(2) 0.0561(9) Uani 1 1 d .
H15A H 0.1035 -0.0111 0.8061 0.067 Uiso 1 1 calc R
H15B H 0.0452 0.0964 0.8324 0.067 Uiso 1 1 calc R
C16 C 0.1304(3) 0.0035(3) 0.9533(2) 0.0518(8) Uani 1 1 d .
C17 C 0.1215(2) 0.0764(3) 1.0288(2) 0.0532(9) Uani 1 1 d .
C18 C 0.1016(3) 0.2024(3) 1.0163(3) 0.0654(10) Uani 1 1 d .
H18 H 0.0935 0.2377 0.9552 0.079 Uiso 1 1 calc R
C19 C 0.0946(3) 0.2704(4) 1.0903(3) 0.0740(11) Uani 1 1 d .
H19 H 0.0821 0.3522 1.0798 0.089 Uiso 1 1 calc R
C20 C 0.1056(3) 0.2218(4) 1.1823(3) 0.0835(13) Uani 1 1 d .
H20 H 0.0999 0.2706 1.2329 0.100 Uiso 1 1 calc R
C21 C 0.1242(3) 0.1051(4) 1.1983(3) 0.0751(11) Uani 1 1 d .
H21 H 0.1318 0.0734 1.2606 0.090 Uiso 1 1 calc R
C22 C 0.1326(3) 0.0282(3) 1.1232(2) 0.0591(9) Uani 1 1 d .
C23 C 0.1516(3) -0.0928(4) 1.1382(3) 0.0650(10) Uani 1 1 d .
H23 H 0.1587 -0.1249 1.2002 0.078 Uiso 1 1 calc R
C24 C 0.1604(3) -0.1681(3) 1.0659(3) 0.0572(9) Uani 1 1 d .
C25 C 0.1784(3) -0.2927(4) 1.0818(3) 0.0742(11) Uani 1 1 d .
H25 H 0.1836 -0.3249 1.1432 0.089 Uiso 1 1 calc R
C26 C 0.1881(3) -0.3658(4) 1.0113(3) 0.0776(12) Uani 1 1 d .
H26 H 0.1993 -0.4475 1.0235 0.093 Uiso 1 1 calc R
C27 C 0.1813(3) -0.3181(4) 0.9202(3) 0.0755(11) Uani 1 1 d .
H27 H 0.1889 -0.3685 0.8714 0.091 Uiso 1 1 calc R
C28 C 0.1638(3) -0.1998(3) 0.9001(3) 0.0654(10) Uani 1 1 d .
H28 H 0.1600 -0.1706 0.8380 0.078 Uiso 1 1 calc R
C29 C 0.1513(3) -0.1203(3) 0.9712(2) 0.0552(9) Uani 1 1 d .
N1 N 0.1872(2) 0.1366(2) 0.84325(18) 0.0526(7) Uani 1 1 d .
N2 N 0.3560(3) 0.2812(3) 0.8929(3) 0.0770(10) Uani 1 1 d .
O1 O 0.1759(3) 0.4036(2) 0.8598(2) 0.1014(11) Uani 1 1 d .
H1 H 0.2200 0.3908 0.8351 0.152 Uiso 1 1 calc R

loop_
_atom_site_aniso_label
_atom_site_aniso_U_11
_atom_site_aniso_U_22
_atom_site_aniso_U_33
_atom_site_aniso_U_23
_atom_site_aniso_U_13
_atom_site_aniso_U_12
C1 0.058(3) 0.081(2) 0.050(2) 0.0135(18) 0.023(2) -0.0014(19)
C2 0.078(4) 0.107(3) 0.066(3) 0.018(2) 0.024(3) -0.003(3)
C3 0.048(3) 0.138(4) 0.094(3) 0.051(3) 0.011(3) 0.003(3)
C4 0.066(4) 0.100(3) 0.131(4) 0.037(3) 0.045(3) 0.017(3)
C5 0.074(4) 0.084(3) 0.112(4) 0.022(2) 0.041(3) 0.018(3)
C6 0.056(3) 0.074(2) 0.069(2) 0.012(2) 0.022(2) 0.003(2)
C7 0.056(3) 0.078(2) 0.049(2) -0.0032(16) 0.0247(18) -0.0039(18)
C8 0.057(3) 0.073(2) 0.069(2) 0.0098(17) 0.031(2) 0.0053(18)
C9 0.051(3) 0.079(2) 0.051(2) 0.0124(16) 0.0245(18) 0.0067(19)
C11 0.072(4) 0.088(3) 0.086(3) 0.014(2) 0.025(3) -0.007(3)
C12 0.064(4) 0.125(4) 0.074(3) 0.009(3) 0.020(3) -0.015(3)
C13 0.053(3) 0.135(4) 0.091(3) -0.004(3) 0.032(3) 0.005(3)
C14 0.055(3) 0.095(3) 0.076(3) -0.008(2) 0.030(2) 0.007(2)
C15 0.050(2) 0.0694(19) 0.0511(19) 0.0016(16) 0.0208(17) -0.0081(17)
C16 0.040(2) 0.0699(19) 0.0482(18) -0.0003(16) 0.0180(16) -0.0063(16)
C17 0.034(2) 0.079(2) 0.0475(19) -0.0010(16) 0.0152(16) -0.0073(15)
C18 0.053(3) 0.080(2) 0.065(2) -0.0022(19) 0.023(2) -0.0014(18)
C19 0.061(3) 0.085(2) 0.078(3) -0.016(2) 0.027(2) 0.001(2)
C20 0.064(3) 0.118(3) 0.072(3) -0.034(3) 0.027(2) -0.012(2)
C21 0.058(3) 0.115(3) 0.052(2) -0.013(2) 0.019(2) -0.005(2)
C22 0.044(2) 0.085(2) 0.051(2) -0.0026(18) 0.0205(17) -0.0067(18)
C23 0.050(3) 0.101(3) 0.045(2) 0.0118(19) 0.0178(18) -0.011(2)
C24 0.044(2) 0.074(2) 0.054(2) 0.0079(17) 0.0170(17) -0.0035(17)
C25 0.053(3) 0.094(3) 0.074(3) 0.022(2) 0.019(2) -0.006(2)
C26 0.062(3) 0.079(2) 0.096(3) 0.013(2) 0.033(2) 0.008(2)
C27 0.072(3) 0.078(2) 0.087(3) -0.007(2) 0.042(2) -0.003(2)
C28 0.064(3) 0.071(2) 0.070(2) 0.0038(19) 0.035(2) -0.0013(18)
C29 0.041(2) 0.077(2) 0.0492(19) -0.0012(17) 0.0173(16) -0.0091(17)
N1 0.052(2) 0.0661(15) 0.0462(15) 0.0083(12) 0.0252(14) 0.0005(14)
N2 0.053(2) 0.086(2) 0.093(3) 0.0175(18) 0.026(2) -0.0013(18)
O1 0.096(3) 0.0907(18) 0.120(3) -0.0116(17) 0.041(2) 0.0068(17)

loop_
_atom_type_symbol
_atom_type_description
_atom_type_scat_dispersion_real
_atom_type_scat_dispersion_imag
_atom_type_scat_source
C C 0.0033 0.0016 'International Tables Vol C Tables 4.2.6.8 and 6.1.1.4'
H H 0.0000 0.0000 'International Tables Vol C Tables 4.2.6.8 and 6.1.1.4'
N N 0.0061 0.0033 'International Tables Vol C Tables 4.2.6.8 and 6.1.1.4'
O O 0.0106 0.0060 'International Tables Vol C Tables 4.2.6.8 and 6.1.1.4'

loop_
_geom_angle_atom_site_label_1
_geom_angle_atom_site_label_2
_geom_angle_atom_site_label_3
_geom_angle
C6 C1 C2 117.1(4)
C6 C1 C7 120.3(4)
C2 C1 C7 122.6(4)
C1 C2 C3 120.7(5)
C4 C3 C2 119.8(5)
C5 C4 C3 120.7(5)
C4 C5 C6 119.8(5)
C1 C6 C5 122.0(5)
C1 C6 O1 121.1(4)
C5 C6 O1 117.0(4)
N1 C7 C1 111.1(3)
N1 C8 C9 114.6(3)
N2 C9 C14 121.0(4)
N2 C9 C8 118.5(3)
C14 C9 C8 120.4(4)
N2 C11 C12 124.0(4)
C11 C12 C13 117.4(4)
C14 C13 C12 118.8(4)
C9 C14 C13 120.9(4)
N1 C15 C16 115.4(3)
C17 C16 C29 119.7(3)
C17 C16 C15 119.6(3)
C29 C16 C15 120.5(3)
C16 C17 C22 120.8(3)
C16 C17 C18 122.7(3)
C22 C17 C18 116.4(3)
C19 C18 C17 121.5(4)
C18 C19 C20 121.3(4)
C21 C20 C19 119.8(4)
C20 C21 C22 121.7(4)
C23 C22 C21 122.6(3)
C23 C22 C17 118.2(3)
C21 C22 C17 119.2(3)
C24 C23 C22 122.9(3)
C23 C24 C25 122.4(3)
C23 C24 C29 119.4(3)
C25 C24 C29 118.3(3)
C26 C25 C24 122.2(4)
C25 C26 C27 119.1(4)
C28 C27 C26 121.6(4)
C27 C28 C29 121.2(4)
C28 C29 C16 123.5(3)
C28 C29 C24 117.6(3)
C16 C29 C24 118.9(3)
C8 N1 C15 112.3(3)
C8 N1 C7 111.9(3)
C15 N1 C7 110.1(3)
C9 N2 C11 117.9(4)

loop_
_geom_bond_atom_site_label_1
_geom_bond_atom_site_label_2
_geom_bond_distance
C1 C6 1.364(5)
C1 C2 1.374(6)
C1 C7 1.491(5)
C2 C3 1.379(6)
C3 C4 1.348(7)
C4 C5 1.332(7)
C5 C6 1.365(6)
C6 O1 1.392(5)
C7 N1 1.450(4)
C8 N1 1.443(5)
C8 C9 1.495(5)
C9 N2 1.323(5)
C9 C14 1.355(5)
C11 N2 1.349(5)
C11 C12 1.353(6)
C12 C13 1.370(7)
C13 C14 1.369(6)
C15 N1 1.447(4)
C15 C16 1.487(5)
C16 C17 1.390(5)
C16 C29 1.415(5)
C17 C22 1.413(5)
C17 C18 1.430(5)
C18 C19 1.332(5)
C19 C20 1.384(6)
C20 C21 1.329(6)
C21 C22 1.410(5)
C22 C23 1.376(5)
C23 C24 1.371(5)
C24 C25 1.415(5)
C24 C29 1.421(5)
C25 C26 1.339(6)
C26 C27 1.381(6)
C27 C28 1.352(5)
C28 C29 1.404(5)
